data_4075541
loop_
_publ_author_name
'Ionkin, Alex S.'
'Marshall, William J.'
'Fish, Brian M.'

_publ_section_title
;
 Divalent Germanium and Tin Compounds Stabilized by Sterically Bulky
 P&#x2227;O, PO&#x2227;O, PS&#x2227;O, and PN&#x2227;O Ligands:&#x00A0;
 Synthesis and First Insights into Catalytic Application to Polyurethane
 Systems&#x2020;
;
_journal_issue 17
_journal_name_full Organometallics
_journal_page_first 4170
_journal_paper_doi 10.1021/om060355c
_journal_volume 25
_journal_year 2006
_chemical_formula_sum 'C12 H21 F6 O2 P'
_chemical_formula_weight 342.26
_chemical_name_systematic
;
 ?
;
_space_group_IT_number 14
_symmetry_cell_setting monoclinic
_symmetry_space_group_name_Hall '-P 2ybc'
_symmetry_space_group_name_H-M 'P 1 21/c 1'
_atom_sites_solution_hydrogens geom
_atom_sites_solution_primary direct
_atom_sites_solution_secondary difmap
_audit_creation_method SHELXL-97
_cell_angle_alpha 90.00
_cell_angle_beta 104.105(4)
_cell_angle_gamma 90.00
_cell_formula_units_Z 8
_cell_length_a 18.8933(7)
_cell_length_b 15.6929(16)
_cell_length_c 10.9181(17)
_cell_measurement_temperature 293(2)
_cell_volume 3139.5(6)
_computing_cell_refinement 'Bruker XSCANS'
_computing_data_collection 'Bruker XSCANS'
_computing_data_reduction 'Bruker SHELXTL'
_computing_molecular_graphics 'Bruker SHELXTL'
_computing_publication_material 'Bruker SHELXTL'
_computing_structure_refinement 'SHELXL-97 (Sheldrick, 1997)'
_computing_structure_solution 'SHELXS-97 (Sheldrick, 1990)'
_diffrn_ambient_temperature 293(2)
_diffrn_measured_fraction_theta_full 0.898
_diffrn_measured_fraction_theta_max 0.898
_diffrn_measurement_device_type 'Bruker P4'
_diffrn_measurement_method '\w scans'
_diffrn_radiation_monochromator graphite
_diffrn_radiation_source 'fine-focus sealed tube'
_diffrn_radiation_type MoK\a
_diffrn_radiation_wavelength 0.71070
_diffrn_reflns_av_R_equivalents 0.0676
_diffrn_reflns_av_sigmaI/netI 0.0703
_diffrn_reflns_limit_h_max 21
_diffrn_reflns_limit_h_min -21
_diffrn_reflns_limit_k_max 17
_diffrn_reflns_limit_k_min -17
_diffrn_reflns_limit_l_max 12
_diffrn_reflns_limit_l_min -12
_diffrn_reflns_number 13583
_diffrn_reflns_theta_full 24.11
_diffrn_reflns_theta_max 24.11
_diffrn_reflns_theta_min 1.11
_exptl_absorpt_coefficient_mu 0.238
_exptl_absorpt_correction_type none
_exptl_crystal_colour colorless
_exptl_crystal_density_diffrn 1.448
_exptl_crystal_density_method 'not measured'
_exptl_crystal_description 'irregular block'
_exptl_crystal_F_000 1424
_exptl_crystal_size_max 0.15
_exptl_crystal_size_mid 0.14
_exptl_crystal_size_min 0.02
_refine_diff_density_max 0.602
_refine_diff_density_min -0.310
_refine_diff_density_rms 0.055
_refine_ls_extinction_coef 0.0016(8)
_refine_ls_extinction_expression Fc^*^=kFc[1+0.001xFc^2^\l^3^/sin(2\q)]^-1/4^
_refine_ls_extinction_method SHELXL
_refine_ls_goodness_of_fit_ref 1.076
_refine_ls_hydrogen_treatment riding
_refine_ls_matrix_type full
_refine_ls_number_parameters 400
_refine_ls_number_reflns 4485
_refine_ls_number_restraints 0
_refine_ls_restrained_S_all 1.076
_refine_ls_R_factor_all 0.0918
_refine_ls_R_factor_gt 0.0576
_refine_ls_shift/su_max 0.076
_refine_ls_shift/su_mean 0.004
_refine_ls_structure_factor_coef Fsqd
_refine_ls_weighting_details 'calc w=1/[\s^2^(Fo^2^)+(0.0817P)^2^+0.0000P] where P=(Fo^2^+2Fc^2^)/3'
_refine_ls_weighting_scheme calc
_refine_ls_wR_factor_gt 0.1383
_refine_ls_wR_factor_ref 0.1499
_reflns_number_gt 3156
_reflns_number_total 4485
_reflns_threshold_expression >2sigma(I)
_cod_data_source_file om060355csi20060421_013607.cif
_cod_data_source_block 03106
_cod_depositor_comments
;
The following automatic conversions were performed:

'_symmetry_cell_setting' value 'Monoclinic' changed to 'monoclinic'
according to /home/saulius/struct/CIF-dictionaries/cif_core.dic
dictionary named 'cif_core.dic' version 2.4.1 from 2010-06-29.

Automatic conversion script
Id: cif_fix_values 1715 2011-07-08 13:25:40Z adriana 
;
_cod_original_sg_symbol_H-M P2(1)/c
_cod_database_code 4075541

loop_
_symmetry_equiv_pos_as_xyz
'x, y, z'
'-x, y+1/2, -z+1/2'
'-x, -y, -z'
'x, -y-1/2, z-1/2'

loop_
_atom_site_label
_atom_site_type_symbol
_atom_site_fract_x
_atom_site_fract_y
_atom_site_fract_z
_atom_site_U_iso_or_equiv
_atom_site_adp_type
_atom_site_occupancy
_atom_site_symmetry_multiplicity
_atom_site_calc_flag
_atom_site_refinement_flags
P1 P 0.07457(5) 0.32318(7) 0.34633(9) 0.0335(3) Uani 1 1 d .
F1 F 0.08214(16) 0.10239(17) 0.3920(3) 0.0635(7) Uani 1 1 d .
O1 O 0.07504(15) 0.29802(17) 0.4793(2) 0.0388(7) Uani 1 1 d .
C1 C 0.1344(2) 0.2525(3) 0.2827(3) 0.0349(9) Uani 1 1 d .
H1A H 0.1043 0.2201 0.2137 0.042 Uiso 1 1 calc R
H1B H 0.1669 0.2876 0.2477 0.042 Uiso 1 1 calc R
F2 F 0.13336(16) 0.07132(17) 0.2437(2) 0.0647(8) Uani 1 1 d .
O2 O 0.19399(19) 0.2106(2) 0.5048(3) 0.0531(9) Uani 1 1 d .
H1 H 0.156(3) 0.238(3) 0.508(4) 0.058(16) Uiso 1 1 d .
C2 C 0.1817(2) 0.1887(3) 0.3776(3) 0.0395(10) Uani 1 1 d .
F3 F 0.18551(17) 0.04114(18) 0.4355(3) 0.0754(9) Uani 1 1 d .
C3 C 0.1462(3) 0.0999(3) 0.3617(4) 0.0490(11) Uani 1 1 d .
F4 F 0.25493(13) 0.15981(18) 0.2329(2) 0.0576(7) Uani 1 1 d .
C4 C 0.2568(2) 0.1827(3) 0.3509(4) 0.0534(12) Uani 1 1 d .
F5 F 0.30112(15) 0.1286(2) 0.4261(3) 0.0798(10) Uani 1 1 d .
C5 C 0.1150(2) 0.4308(3) 0.3458(4) 0.0433(10) Uani 1 1 d .
F6 F 0.28994(15) 0.2590(2) 0.3678(3) 0.0801(10) Uani 1 1 d .
C6 C 0.0679(3) 0.4955(3) 0.3930(5) 0.0672(14) Uani 1 1 d .
H6A H 0.0938 0.5486 0.4103 0.101 Uiso 1 1 calc R
H6B H 0.0568 0.4747 0.4688 0.101 Uiso 1 1 calc R
H6C H 0.0234 0.5043 0.3296 0.101 Uiso 1 1 calc R
C7 C 0.1277(3) 0.4595(3) 0.2191(5) 0.0687(15) Uani 1 1 d .
H7A H 0.1514 0.5141 0.2289 0.103 Uiso 1 1 calc R
H7B H 0.0817 0.4639 0.1581 0.103 Uiso 1 1 calc R
H7C H 0.1580 0.4186 0.1906 0.103 Uiso 1 1 calc R
C8 C 0.1892(3) 0.4275(3) 0.4412(5) 0.0608(13) Uani 1 1 d .
H8A H 0.2123 0.4823 0.4458 0.091 Uiso 1 1 calc R
H8B H 0.2195 0.3856 0.4149 0.091 Uiso 1 1 calc R
H8C H 0.1824 0.4124 0.5228 0.091 Uiso 1 1 calc R
C9 C -0.0185(2) 0.3133(3) 0.2447(4) 0.0407(10) Uani 1 1 d .
C10 C -0.0720(2) 0.3564(3) 0.3116(5) 0.0594(13) Uani 1 1 d .
H10A H -0.1211 0.3495 0.2615 0.089 Uiso 1 1 calc R
H10B H -0.0608 0.4160 0.3223 0.089 Uiso 1 1 calc R
H10C H -0.0676 0.3306 0.3929 0.089 Uiso 1 1 calc R
C11 C -0.0259(3) 0.3512(3) 0.1132(4) 0.0593(13) Uani 1 1 d .
H11A H -0.0736 0.3391 0.0614 0.089 Uiso 1 1 calc R
H11B H 0.0103 0.3266 0.0757 0.089 Uiso 1 1 calc R
H11C H -0.0189 0.4118 0.1201 0.089 Uiso 1 1 calc R
C12 C -0.0376(3) 0.2186(3) 0.2304(5) 0.0592(13) Uani 1 1 d .
H12A H -0.0885 0.2122 0.1903 0.089 Uiso 1 1 calc R
H12B H -0.0273 0.1923 0.3123 0.089 Uiso 1 1 calc R
H12C H -0.0090 0.1917 0.1798 0.089 Uiso 1 1 calc R
P13 P 0.57636(5) 0.32581(7) 0.25486(9) 0.0342(3) Uani 1 1 d .
F13 F 0.59182(14) 0.10774(16) 0.2114(2) 0.0557(7) Uani 1 1 d .
O13 O 0.57820(15) 0.29747(17) 0.1244(2) 0.0407(7) Uani 1 1 d .
C13 C 0.6375(2) 0.2591(2) 0.3728(3) 0.0335(9) Uani 1 1 d .
H13B H 0.6686 0.2962 0.4341 0.040 Uiso 1 1 calc R
H13C H 0.6081 0.2263 0.4172 0.040 Uiso 1 1 calc R
F14 F 0.63425(16) 0.07715(16) 0.4057(2) 0.0624(8) Uani 1 1 d .
O14 O 0.70172(16) 0.21990(19) 0.2061(3) 0.0457(7) Uani 1 1 d .
H13 H 0.655(4) 0.257(4) 0.156(6) 0.12(2) Uiso 1 1 d .
C14 C 0.6873(2) 0.1961(3) 0.3210(4) 0.0365(9) Uani 1 1 d .
F15 F 0.69596(15) 0.04844(17) 0.2691(3) 0.0657(8) Uani 1 1 d .
C15 C 0.6522(2) 0.1059(3) 0.3025(4) 0.0461(11) Uani 1 1 d .
F16 F 0.75752(14) 0.15967(18) 0.5251(2) 0.0589(7) Uani 1 1 d .
C16 C 0.7613(2) 0.1907(3) 0.4133(4) 0.0462(11) Uani 1 1 d .
F17 F 0.80909(14) 0.14454(19) 0.3718(3) 0.0683(8) Uani 1 1 d .
C17 C 0.4836(2) 0.3143(3) 0.2800(4) 0.0396(10) Uani 1 1 d .
F18 F 0.79109(13) 0.26869(18) 0.4369(3) 0.0627(8) Uani 1 1 d .
C18 C 0.4663(3) 0.2193(3) 0.2740(5) 0.0598(13) Uani 1 1 d .
H18A H 0.4159 0.2111 0.2739 0.090 Uiso 1 1 calc R
H18B H 0.4967 0.1913 0.3461 0.090 Uiso 1 1 calc R
H18C H 0.4754 0.1956 0.1982 0.090 Uiso 1 1 calc R
C19 C 0.4304(3) 0.3578(4) 0.1703(5) 0.0752(17) Uani 1 1 d .
H19A H 0.3813 0.3473 0.1762 0.113 Uiso 1 1 calc R
H19B H 0.4370 0.3355 0.0920 0.113 Uiso 1 1 calc R
H19C H 0.4395 0.4181 0.1737 0.113 Uiso 1 1 calc R
C20 C 0.4750(2) 0.3479(3) 0.4050(4) 0.0552(12) Uani 1 1 d .
H20A H 0.4263 0.3369 0.4127 0.083 Uiso 1 1 calc R
H20B H 0.4840 0.4082 0.4093 0.083 Uiso 1 1 calc R
H20C H 0.5094 0.3200 0.4724 0.083 Uiso 1 1 calc R
C21 C 0.6141(2) 0.4347(3) 0.2816(4) 0.0464(11) Uani 1 1 d .
C22 C 0.5688(3) 0.4939(3) 0.1811(6) 0.0789(18) Uani 1 1 d .
H22A H 0.5934 0.5476 0.1830 0.118 Uiso 1 1 calc R
H22B H 0.5218 0.5028 0.1979 0.118 Uiso 1 1 calc R
H22C H 0.5628 0.4684 0.0992 0.118 Uiso 1 1 calc R
C23 C 0.6200(4) 0.4705(4) 0.4134(6) 0.086(2) Uani 1 1 d .
H23A H 0.6458 0.5237 0.4222 0.129 Uiso 1 1 calc R
H23B H 0.6458 0.4309 0.4753 0.129 Uiso 1 1 calc R
H23C H 0.5719 0.4796 0.4257 0.129 Uiso 1 1 calc R
C24 C 0.6902(2) 0.4314(3) 0.2588(5) 0.0522(12) Uani 1 1 d .
H24A H 0.7107 0.4877 0.2661 0.078 Uiso 1 1 calc R
H24B H 0.6876 0.4096 0.1756 0.078 Uiso 1 1 calc R
H24C H 0.7205 0.3947 0.3203 0.078 Uiso 1 1 calc R

loop_
_atom_site_aniso_label
_atom_site_aniso_U_11
_atom_site_aniso_U_22
_atom_site_aniso_U_33
_atom_site_aniso_U_23
_atom_site_aniso_U_13
_atom_site_aniso_U_12
P1 0.0389(6) 0.0325(6) 0.0295(5) -0.0008(4) 0.0093(4) 0.0008(4)
F1 0.0745(19) 0.0482(17) 0.0743(19) 0.0118(14) 0.0305(15) 0.0002(14)
O1 0.0515(17) 0.0383(16) 0.0289(15) 0.0008(12) 0.0143(12) 0.0037(12)
C1 0.037(2) 0.037(2) 0.031(2) -0.0016(17) 0.0089(16) -0.0046(16)
F2 0.099(2) 0.0458(17) 0.0510(17) -0.0152(13) 0.0221(14) -0.0127(14)
O2 0.066(2) 0.057(2) 0.0295(16) -0.0059(13) -0.0014(14) 0.0228(17)
C2 0.042(2) 0.044(3) 0.029(2) -0.0052(18) 0.0022(16) 0.0020(18)
F3 0.103(2) 0.0506(18) 0.071(2) 0.0178(14) 0.0158(17) 0.0252(16)
C3 0.060(3) 0.043(3) 0.044(3) 0.001(2) 0.013(2) 0.008(2)
F4 0.0515(15) 0.0713(19) 0.0520(16) -0.0080(13) 0.0164(11) 0.0126(13)
C4 0.042(2) 0.067(3) 0.045(3) -0.014(2) -0.0016(19) 0.008(2)
F5 0.0560(17) 0.104(3) 0.0676(19) -0.0110(17) -0.0080(14) 0.0357(17)
C5 0.054(3) 0.035(2) 0.042(2) 0.0001(19) 0.0135(19) -0.0006(19)
F6 0.0436(16) 0.076(2) 0.120(3) -0.0343(19) 0.0176(15) -0.0088(14)
C6 0.076(4) 0.039(3) 0.087(4) -0.012(3) 0.021(3) 0.001(2)
C7 0.093(4) 0.058(3) 0.056(3) 0.005(2) 0.020(3) -0.020(3)
C8 0.061(3) 0.049(3) 0.067(3) -0.010(2) 0.004(2) -0.013(2)
C9 0.043(2) 0.038(3) 0.044(2) -0.0029(19) 0.0159(18) 0.0026(18)
C10 0.041(3) 0.071(3) 0.069(3) -0.009(3) 0.018(2) 0.005(2)
C11 0.048(3) 0.079(4) 0.048(3) 0.007(2) 0.004(2) 0.005(2)
C12 0.044(3) 0.053(3) 0.073(3) -0.008(2) 0.000(2) -0.009(2)
P13 0.0396(6) 0.0321(6) 0.0310(6) -0.0001(4) 0.0092(4) -0.0001(4)
F13 0.0544(16) 0.0489(16) 0.0572(16) -0.0127(12) 0.0010(13) -0.0020(12)
O13 0.0532(17) 0.0426(17) 0.0264(15) 0.0022(12) 0.0101(12) 0.0037(13)
C13 0.038(2) 0.031(2) 0.033(2) -0.0012(17) 0.0114(16) 0.0027(16)
F14 0.088(2) 0.0457(17) 0.0584(17) 0.0063(13) 0.0269(14) -0.0137(14)
O14 0.0573(18) 0.0482(19) 0.0383(17) 0.0053(13) 0.0243(14) 0.0090(15)
C14 0.039(2) 0.038(2) 0.035(2) -0.0002(18) 0.0158(17) -0.0004(17)
F15 0.0681(18) 0.0429(16) 0.088(2) -0.0131(14) 0.0230(15) 0.0104(13)
C15 0.047(3) 0.041(3) 0.051(3) -0.003(2) 0.013(2) 0.006(2)
F16 0.0555(15) 0.074(2) 0.0430(15) 0.0122(13) 0.0043(11) 0.0080(13)
C16 0.041(2) 0.047(3) 0.053(3) -0.001(2) 0.0152(19) 0.004(2)
F17 0.0449(15) 0.083(2) 0.077(2) -0.0123(16) 0.0160(13) 0.0213(14)
C17 0.042(2) 0.039(3) 0.038(2) 0.0019(18) 0.0101(17) 0.0026(18)
F18 0.0391(14) 0.0601(18) 0.083(2) -0.0040(14) 0.0043(12) -0.0062(12)
C18 0.050(3) 0.049(3) 0.086(4) -0.009(3) 0.027(3) -0.014(2)
C19 0.042(3) 0.098(5) 0.075(4) 0.025(3) -0.006(2) 0.003(3)
C20 0.047(3) 0.066(3) 0.058(3) -0.013(2) 0.021(2) 0.002(2)
C21 0.052(3) 0.032(2) 0.059(3) -0.002(2) 0.021(2) -0.0026(19)
C22 0.072(4) 0.038(3) 0.127(5) 0.020(3) 0.023(3) 0.013(3)
C23 0.117(5) 0.065(4) 0.096(5) -0.045(3) 0.062(4) -0.039(3)
C24 0.052(3) 0.039(3) 0.068(3) -0.001(2) 0.019(2) -0.008(2)

loop_
_atom_type_symbol
_atom_type_description
_atom_type_scat_dispersion_real
_atom_type_scat_dispersion_imag
_atom_type_scat_source
C C 0.0033 0.0016 'International Tables Vol C Tables 4.2.6.8 and 6.1.1.4'
H H 0.0000 0.0000 'International Tables Vol C Tables 4.2.6.8 and 6.1.1.4'
F F 0.0171 0.0103 'International Tables Vol C Tables 4.2.6.8 and 6.1.1.4'
O O 0.0106 0.0060 'International Tables Vol C Tables 4.2.6.8 and 6.1.1.4'
P P 0.1023 0.0942 'International Tables Vol C Tables 4.2.6.8 and 6.1.1.4'

loop_
_geom_angle_atom_site_label_1
_geom_angle_atom_site_label_2
_geom_angle_atom_site_label_3
_geom_angle
O1 P1 C1 110.33(16)
O1 P1 C9 109.85(18)
C1 P1 C9 107.85(18)
O1 P1 C5 109.70(17)
C1 P1 C5 104.87(19)
C9 P1 C5 114.11(19)
C2 C1 P1 116.3(3)
O2 C2 C4 105.7(3)
O2 C2 C3 107.3(3)
C4 C2 C3 108.9(4)
O2 C2 C1 115.7(3)
C4 C2 C1 108.9(4)
C3 C2 C1 110.1(3)
F3 C3 F1 106.2(4)
F3 C3 F2 107.2(4)
F1 C3 F2 106.8(4)
F3 C3 C2 113.4(4)
F1 C3 C2 110.1(4)
F2 C3 C2 112.7(4)
F5 C4 F4 106.9(4)
F5 C4 F6 106.4(4)
F4 C4 F6 106.0(4)
F5 C4 C2 113.5(4)
F4 C4 C2 113.4(3)
F6 C4 C2 110.1(4)
C6 C5 C7 110.1(4)
C6 C5 C8 107.9(4)
C7 C5 C8 107.9(4)
C6 C5 P1 109.4(3)
C7 C5 P1 115.3(3)
C8 C5 P1 106.0(3)
C12 C9 C11 108.5(4)
C12 C9 C10 108.1(4)
C11 C9 C10 110.8(4)
C12 C9 P1 108.1(3)
C11 C9 P1 112.8(3)
C10 C9 P1 108.5(3)
O13 P13 C13 109.93(17)
O13 P13 C21 109.06(19)
C13 P13 C21 105.30(19)
O13 P13 C17 110.74(17)
C13 P13 C17 107.35(18)
C21 P13 C17 114.3(2)
C14 C13 P13 116.0(3)
O14 C14 C16 105.2(3)
O14 C14 C15 107.3(3)
C16 C14 C15 109.4(3)
O14 C14 C13 114.9(3)
C16 C14 C13 109.5(3)
C15 C14 C13 110.3(3)
F13 C15 F14 107.1(4)
F13 C15 F15 106.8(4)
F14 C15 F15 107.7(4)
F13 C15 C14 110.0(3)
F14 C15 C14 112.8(4)
F15 C15 C14 112.2(3)
F17 C16 F16 107.9(4)
F17 C16 F18 106.0(3)
F16 C16 F18 105.7(4)
F17 C16 C14 113.6(4)
F16 C16 C14 112.5(3)
F18 C16 C14 110.6(3)
C20 C17 C19 111.0(4)
C20 C17 C18 108.2(4)
C19 C17 C18 108.1(4)
C20 C17 P13 114.5(3)
C19 C17 P13 107.9(3)
C18 C17 P13 106.9(3)
C24 C21 C23 108.3(4)
C24 C21 C22 106.9(4)
C23 C21 C22 110.6(5)
C24 C21 P13 106.7(3)
C23 C21 P13 115.2(3)
C22 C21 P13 108.7(3)

loop_
_geom_bond_atom_site_label_1
_geom_bond_atom_site_label_2
_geom_bond_distance
P1 O1 1.502(3)
P1 C1 1.837(4)
P1 C9 1.844(4)
P1 C5 1.855(4)
F1 C3 1.330(5)
C1 C2 1.557(5)
F2 C3 1.330(5)
O2 C2 1.394(5)
C2 C4 1.519(6)
C2 C3 1.538(6)
F3 C3 1.327(5)
F4 C4 1.330(5)
C4 F5 1.327(5)
C4 F6 1.343(6)
C5 C6 1.521(6)
C5 C7 1.528(6)
C5 C8 1.530(6)
C9 C12 1.528(6)
C9 C11 1.529(6)
C9 C10 1.541(6)
P13 O13 1.500(3)
P13 C13 1.835(4)
P13 C21 1.847(4)
P13 C17 1.848(4)
F13 C15 1.318(5)
C13 C14 1.562(5)
F14 C15 1.332(5)
O14 C14 1.399(5)
C14 C16 1.514(6)
C14 C15 1.555(6)
F15 C15 1.333(5)
F16 C16 1.332(5)
C16 F17 1.320(5)
C16 F18 1.345(5)
C17 C20 1.508(6)
C17 C19 1.524(6)
C17 C18 1.525(6)
C21 C24 1.519(6)
C21 C23 1.524(7)
C21 C22 1.530(7)

loop_
_geom_torsion_atom_site_label_1
_geom_torsion_atom_site_label_2
_geom_torsion_atom_site_label_3
_geom_torsion_atom_site_label_4
_geom_torsion
O1 P1 C1 C2 -7.5(3)
C9 P1 C1 C2 -127.5(3)
C5 P1 C1 C2 110.5(3)
P1 C1 C2 O2 -21.9(5)
P1 C1 C2 C4 -140.7(3)
P1 C1 C2 C3 99.9(3)
O2 C2 C3 F3 -56.5(5)
C4 C2 C3 F3 57.5(5)
C1 C2 C3 F3 176.8(3)
O2 C2 C3 F1 62.3(4)
C4 C2 C3 F1 176.3(3)
C1 C2 C3 F1 -64.4(4)
O2 C2 C3 F2 -178.6(3)
C4 C2 C3 F2 -64.6(4)
C1 C2 C3 F2 54.8(5)
O2 C2 C4 F5 56.0(5)
C3 C2 C4 F5 -59.0(5)
C1 C2 C4 F5 -179.1(3)
O2 C2 C4 F4 178.3(4)
C3 C2 C4 F4 63.3(5)
C1 C2 C4 F4 -56.8(5)
O2 C2 C4 F6 -63.1(5)
C3 C2 C4 F6 -178.2(3)
C1 C2 C4 F6 61.7(4)
O1 P1 C5 C6 -63.4(3)
C1 P1 C5 C6 178.1(3)
C9 P1 C5 C6 60.3(4)
O1 P1 C5 C7 171.9(3)
C1 P1 C5 C7 53.4(4)
C9 P1 C5 C7 -64.4(4)
O1 P1 C5 C8 52.6(3)
C1 P1 C5 C8 -65.8(3)
C9 P1 C5 C8 176.4(3)
O1 P1 C9 C12 -69.3(3)
C1 P1 C9 C12 51.0(4)
C5 P1 C9 C12 167.1(3)
O1 P1 C9 C11 170.8(3)
C1 P1 C9 C11 -68.9(4)
C5 P1 C9 C11 47.1(4)
O1 P1 C9 C10 47.7(4)
C1 P1 C9 C10 168.0(3)
C5 P1 C9 C10 -76.0(4)
O13 P13 C13 C14 8.3(3)
C21 P13 C13 C14 -109.1(3)
C17 P13 C13 C14 128.8(3)
P13 C13 C14 O14 24.7(4)
P13 C13 C14 C16 142.8(3)
P13 C13 C14 C15 -96.8(3)
O14 C14 C15 F13 -59.0(4)
C16 C14 C15 F13 -172.6(3)
C13 C14 C15 F13 66.9(4)
O14 C14 C15 F14 -178.4(3)
C16 C14 C15 F14 68.0(4)
C13 C14 C15 F14 -52.6(4)
O14 C14 C15 F15 59.7(4)
C16 C14 C15 F15 -53.9(5)
C13 C14 C15 F15 -174.4(3)
O14 C14 C16 F17 -50.3(5)
C15 C14 C16 F17 64.6(5)
C13 C14 C16 F17 -174.4(3)
O14 C14 C16 F16 -173.3(3)
C15 C14 C16 F16 -58.4(5)
C13 C14 C16 F16 62.7(4)
O14 C14 C16 F18 68.8(4)
C15 C14 C16 F18 -176.3(3)
C13 C14 C16 F18 -55.3(4)
O13 P13 C17 C20 -175.3(3)
C13 P13 C17 C20 64.7(4)
C21 P13 C17 C20 -51.7(4)
O13 P13 C17 C19 -51.1(4)
C13 P13 C17 C19 -171.2(3)
C21 P13 C17 C19 72.5(4)
O13 P13 C17 C18 64.9(3)
C13 P13 C17 C18 -55.1(3)
C21 P13 C17 C18 -171.4(3)
O13 P13 C21 C24 -56.4(4)
C13 P13 C21 C24 61.5(4)
C17 P13 C21 C24 179.1(3)
O13 P13 C21 C23 -176.6(4)
C13 P13 C21 C23 -58.7(4)
C17 P13 C21 C23 58.8(4)
O13 P13 C21 C22 58.5(4)
C13 P13 C21 C22 176.5(3)
C17 P13 C21 C22 -66.0(4)
